data_7053007
loop_
_publ_author_name
'Ignat'eva, D. V.'
'Goryunkov, A. A.'
'Tamm, N. B.'
'Ioffe, I. N.'
'Sidorov, L. N.'
'Troyanov, S. I.'

_publ_section_title
;
 Isolation and structural characterization of the most highly
 trifluoromethylated C70 fullerenes: C70(CF3)18 and C70(CF3)20
;
_journal_issue 2
_journal_name_full 'New Journal of Chemistry'
_journal_page_first 299
_journal_paper_doi 10.1039/c2nj40959c
_journal_volume 37
_journal_year 2013
_chemical_formula_sum 'C93 H7 F60'
_chemical_formula_weight 2263.99
_chemical_name_systematic
;
?
;
_space_group_IT_number 14
_symmetry_cell_setting monoclinic
_symmetry_space_group_name_Hall '-P 2yn'
_symmetry_space_group_name_H-M 'P 1 21/n 1'
_atom_sites_solution_hydrogens geom
_atom_sites_solution_primary direct
_atom_sites_solution_secondary difmap
_audit_creation_method SHELXL-97
_cell_angle_alpha 90.00
_cell_angle_beta 99.168(3)
_cell_angle_gamma 90.00
_cell_formula_units_Z 4
_cell_length_a 14.5240(10)
_cell_length_b 21.6890(10)
_cell_length_c 23.545(2)
_cell_measurement_reflns_used 12000
_cell_measurement_temperature 100(2)
_cell_measurement_theta_max 30
_cell_measurement_theta_min 5
_cell_volume 7322.2(9)
_computing_cell_refinement HKL2000
_computing_data_collection HKL2000
_computing_data_reduction HKL2000
_computing_structure_refinement 'SHELXL-97 (Sheldrick, 1997)'
_computing_structure_solution 'SHELXS-97 (Sheldrick, 1990)'
_diffrn_ambient_temperature 100(2)
_diffrn_measured_fraction_theta_full 0.513
_diffrn_measured_fraction_theta_max 0.472
_diffrn_measurement_device_type MAR225
_diffrn_measurement_method CCD
_diffrn_radiation_monochromator Cu(113)
_diffrn_radiation_source 'BL14.2, PSF, BESSY, Berlin, Germany'
_diffrn_radiation_type synchrotron
_diffrn_radiation_wavelength 0.90500
_diffrn_reflns_av_R_equivalents 0.0675
_diffrn_reflns_av_sigmaI/netI 0.0661
_diffrn_reflns_limit_h_max 14
_diffrn_reflns_limit_h_min -15
_diffrn_reflns_limit_k_max 22
_diffrn_reflns_limit_k_min -23
_diffrn_reflns_limit_l_max 24
_diffrn_reflns_limit_l_min -21
_diffrn_reflns_number 20659
_diffrn_reflns_theta_full 32.50
_diffrn_reflns_theta_max 33.53
_diffrn_reflns_theta_min 1.64
_exptl_absorpt_coefficient_mu 0.227
_exptl_absorpt_correction_type none
_exptl_crystal_colour yellow
_exptl_crystal_density_diffrn 2.054
_exptl_crystal_density_method 'not measured'
_exptl_crystal_description block
_exptl_crystal_F_000 4420
_exptl_crystal_size_max 0.04
_exptl_crystal_size_mid 0.02
_exptl_crystal_size_min 0.02
_refine_diff_density_max 0.691
_refine_diff_density_min -0.323
_refine_diff_density_rms 0.071
_refine_ls_extinction_coef 0.00099(17)
_refine_ls_extinction_expression Fc^*^=kFc[1+0.001xFc^2^\l^3^/sin(2\q)]^-1/4^
_refine_ls_extinction_method SHELXL
_refine_ls_goodness_of_fit_ref 1.160
_refine_ls_hydrogen_treatment constr
_refine_ls_matrix_type full
_refine_ls_number_parameters 1507
_refine_ls_number_reflns 6584
_refine_ls_number_restraints 210
_refine_ls_restrained_S_all 1.286
_refine_ls_R_factor_all 0.1320
_refine_ls_R_factor_gt 0.0863
_refine_ls_shift/su_max 0.020
_refine_ls_shift/su_mean 0.002
_refine_ls_structure_factor_coef Fsqd
_refine_ls_weighting_details 'calc w=1/[\s^2^(Fo^2^)+(0.0800P)^2^+21.0000P] where P=(Fo^2^+2Fc^2^)/3'
_refine_ls_weighting_scheme calc
_refine_ls_wR_factor_gt 0.1956
_refine_ls_wR_factor_ref 0.2130
_reflns_number_gt 4147
_reflns_number_total 6584
_reflns_threshold_expression >2sigma(I)
_cod_data_source_file c2nj40959c.txt
_cod_data_source_block 706ap1a
_cod_depositor_comments
;
The following automatic conversions were performed:

'_symmetry_cell_setting' value 'Monoclinic' changed to 'monoclinic'
according to /home/saulius/struct/CIF-dictionaries/cif_core.dic
dictionary named 'cif_core.dic' version 2.4.2 from 2011-04-26.

Automatic conversion script
Id: cif_fix_values 1891 2012-01-12 08:04:46Z andrius 
;
_cod_original_sg_symbol_H-M P2(1)/n
_cod_database_code 7053007

loop_
_symmetry_equiv_pos_as_xyz
'x, y, z'
'-x+1/2, y+1/2, -z+1/2'
'-x, -y, -z'
'x-1/2, -y-1/2, z-1/2'

loop_
_atom_site_label
_atom_site_type_symbol
_atom_site_fract_x
_atom_site_fract_y
_atom_site_fract_z
_atom_site_U_iso_or_equiv
_atom_site_adp_type
_atom_site_occupancy
_atom_site_symmetry_multiplicity
_atom_site_calc_flag
_atom_site_refinement_flags
F1 F 0.6261(9) 0.9208(5) 0.4836(5) 0.187(6) Uani 1 1 d U
F2 F 0.4968(8) 0.9415(5) 0.4963(5) 0.187(5) Uani 1 1 d U
F3 F 0.5696(8) 0.8797(4) 0.5476(4) 0.161(4) Uani 1 1 d U
F4 F 0.4999(7) 0.9896(3) 0.3800(5) 0.138(3) Uani 1 1 d .
F5 F 0.5489(7) 0.9937(3) 0.3010(4) 0.141(4) Uani 1 1 d .
F6 F 0.6391(7) 0.9701(3) 0.3768(5) 0.154(4) Uani 1 1 d U
F7 F 0.2432(10) 0.8360(6) 0.5282(5) 0.202(6) Uani 1 1 d U
F8 F 0.3475(10) 0.8963(5) 0.5323(5) 0.182(6) Uani 1 1 d .
F9 F 0.3666(9) 0.8175(5) 0.5797(5) 0.186(4) Uani 1 1 d U
F10 F 0.7637(7) 0.7405(4) 0.5215(5) 0.147(4) Uani 1 1 d U
F11 F 0.6991(5) 0.6713(4) 0.5639(3) 0.109(3) Uani 1 1 d .
F12 F 0.6672(7) 0.7658(4) 0.5743(4) 0.146(3) Uani 1 1 d U
F13 F 0.7825(18) 0.8599(9) 0.2559(18) 0.161(11) Uani 0.68(4) 1 d PU
F13A F 0.657(2) 0.9473(18) 0.241(2) 0.104(15) Uani 0.32(4) 1 d PU
F14 F 0.7284(16) 0.9311(9) 0.2997(9) 0.115(8) Uani 0.68(4) 1 d P
F14A F 0.738(3) 0.8698(15) 0.2077(18) 0.092(14) Uani 0.32(4) 1 d PU
F15 F 0.6749(15) 0.9161(13) 0.2087(10) 0.131(10) Uani 0.68(4) 1 d PU
F15A F 0.772(4) 0.895(3) 0.2939(16) 0.109(16) Uani 0.32(4) 1 d PU
F16 F 0.3832(6) 0.9809(3) 0.2251(4) 0.124(3) Uani 1 1 d .
F17 F 0.2539(6) 0.9586(3) 0.2511(3) 0.101(2) Uani 1 1 d .
F18 F 0.2793(7) 0.9330(3) 0.1682(4) 0.123(3) Uani 1 1 d .
F19 F 0.0288(7) 0.8005(6) 0.3743(6) 0.202(6) Uani 1 1 d .
F20 F 0.1047(7) 0.8696(5) 0.4127(6) 0.183(6) Uani 1 1 d .
F21 F 0.0894(8) 0.7891(6) 0.4564(6) 0.194(5) Uani 1 1 d U
F22 F 0.4651(9) 0.6049(5) 0.5861(4) 0.177(4) Uani 1 1 d U
F23 F 0.4073(7) 0.6878(6) 0.6054(4) 0.165(5) Uani 1 1 d .
F24 F 0.5501(9) 0.6796(7) 0.6049(4) 0.187(5) Uani 1 1 d .
F25 F 0.8168(8) 0.5893(6) 0.3978(6) 0.161(6) Uani 0.75 1 d PU
F25A F 0.811(2) 0.6724(16) 0.4799(15) 0.106(10) Uiso 0.25 1 d P
F26 F 0.8561(6) 0.6758(6) 0.4213(5) 0.163(4) Uani 1 1 d U
F27 F 0.7836(6) 0.6164(5) 0.4708(5) 0.151(4) Uani 1 1 d U
F28 F 0.7803(13) 0.7638(9) 0.1811(9) 0.145(8) Uani 0.500(8) 1 d P
F28A F 0.8726(14) 0.7307(13) 0.3271(12) 0.174(9) Uani 0.500(8) 1 d PU
F29 F 0.8132(12) 0.6760(10) 0.2213(9) 0.108(6) Uani 0.500(8) 1 d PU
F29A F 0.8447(16) 0.6695(14) 0.2749(16) 0.183(10) Uani 0.500(8) 1 d PU
F30 F 0.8365(11) 0.7589(9) 0.2563(12) 0.207(8) Uani 1 1 d U
F31 F 0.5443(8) 0.8689(5) 0.1114(5) 0.181(5) Uani 1 1 d .
F32 F 0.4549(10) 0.9260(5) 0.1371(5) 0.192(5) Uani 1 1 d U
F33 F 0.4055(8) 0.8545(5) 0.0869(5) 0.182(4) Uani 1 1 d U
F34 F 0.0948(6) 0.8928(4) 0.2937(4) 0.136(3) Uani 1 1 d .
F35 F 0.0386(6) 0.8140(4) 0.2450(4) 0.128(3) Uani 1 1 d .
F36 F 0.1257(6) 0.8763(3) 0.2108(4) 0.109(3) Uani 1 1 d .
F37 F 0.0889(5) 0.5619(4) 0.3876(4) 0.120(3) Uani 1 1 d .
F38 F 0.0227(6) 0.6107(4) 0.3163(4) 0.133(3) Uani 1 1 d .
F39 F 0.0320(6) 0.6501(4) 0.3998(5) 0.149(4) Uani 1 1 d .
F40 F 0.2772(7) 0.5919(5) 0.5564(4) 0.152(4) Uani 1 1 d .
F41 F 0.1906(6) 0.6699(4) 0.5310(4) 0.131(3) Uani 1 1 d .
F42 F 0.1543(7) 0.5837(4) 0.4920(4) 0.137(3) Uani 1 1 d .
F43 F 0.3668(6) 0.5082(3) 0.5144(3) 0.120(3) Uani 1 1 d .
F44 F 0.3713(6) 0.4744(3) 0.4316(3) 0.104(2) Uani 1 1 d .
F45 F 0.2404(7) 0.4959(3) 0.4536(4) 0.117(3) Uani 1 1 d .
F46 F 0.668(3) 0.4986(16) 0.2741(13) 0.123(11) Uani 0.375(6) 1 d PU
F46A F 0.6082(14) 0.4789(8) 0.2593(9) 0.085(6) Uani 0.500(8) 1 d P
F46B F 0.818(3) 0.5749(18) 0.3177(19) 0.036(11) Uiso 0.125(2) 1 d P
F47 F 0.792(2) 0.5673(15) 0.270(2) 0.159(11) Uani 0.375(6) 1 d PU
F47A F 0.5469(10) 0.4652(5) 0.3341(6) 0.096(5) Uani 0.500(8) 1 d PU
F48 F 0.761(3) 0.538(2) 0.3501(18) 0.179(14) Uani 0.375(6) 1 d PU
F48A F 0.7003(14) 0.4973(6) 0.3443(7) 0.109(5) Uani 0.625(10) 1 d P
F49 F 0.6378(7) 0.7401(4) 0.0985(4) 0.129(3) Uani 1 1 d .
F50 F 0.4912(8) 0.7378(5) 0.0676(4) 0.150(4) Uani 1 1 d .
F51 F 0.5671(7) 0.6547(4) 0.0899(4) 0.138(3) Uani 1 1 d U
F52 F 0.0168(5) 0.6905(4) 0.2282(4) 0.112(3) Uani 1 1 d .
F53 F 0.0665(5) 0.5989(4) 0.2167(3) 0.106(2) Uani 1 1 d .
F54 F 0.0921(5) 0.6718(3) 0.1611(3) 0.101(2) Uani 1 1 d .
F55 F 0.6126(9) 0.5379(4) 0.1601(4) 0.124(3) Uani 1 1 d .
F56 F 0.4744(18) 0.5299(11) 0.1392(12) 0.200(10) Uani 0.500(8) 1 d PU
F56A F 0.7059(9) 0.6165(6) 0.1509(6) 0.089(5) Uani 0.500(8) 1 d P
F57 F 0.5186(18) 0.4830(8) 0.2060(10) 0.147(8) Uani 0.500(8) 1 d PU
F57A F 0.7315(10) 0.5488(6) 0.2237(7) 0.107(5) Uani 0.625(10) 1 d P
F58 F 0.1962(6) 0.5731(4) 0.1506(3) 0.126(3) Uani 1 1 d .
F59 F 0.3209(6) 0.5284(4) 0.1510(3) 0.124(3) Uani 1 1 d .
F60 F 0.2876(6) 0.6047(3) 0.0967(3) 0.107(3) Uani 1 1 d .
C1 C 0.5119(9) 0.8441(5) 0.4548(5) 0.069(3) Uani 1 1 d .
C2 C 0.5863(8) 0.8186(6) 0.4224(6) 0.069(3) Uani 1 1 d .
C3 C 0.5977(9) 0.8478(5) 0.3711(6) 0.073(3) Uani 1 1 d .
C4 C 0.5296(9) 0.8931(5) 0.3374(6) 0.071(3) Uani 1 1 d .
C5 C 0.4337(10) 0.8799(5) 0.3530(6) 0.066(3) Uani 1 1 d .
C6 C 0.4297(10) 0.8628(5) 0.4094(6) 0.070(3) Uani 1 1 d .
C7 C 0.3467(11) 0.8389(5) 0.4259(5) 0.072(3) Uani 1 1 d .
C8 C 0.3631(10) 0.8039(6) 0.4815(5) 0.077(4) Uani 1 1 d .
C9 C 0.4679(10) 0.7925(6) 0.4872(5) 0.077(4) Uani 1 1 d .
C10 C 0.5095(10) 0.7391(6) 0.5002(5) 0.071(3) Uani 1 1 d .
C11 C 0.6033(9) 0.7211(6) 0.4843(5) 0.075(3) Uani 1 1 d .
C12 C 0.6278(9) 0.7611(6) 0.4364(5) 0.071(3) Uani 1 1 d .
C13 C 0.6790(8) 0.7337(6) 0.3991(7) 0.076(4) Uani 1 1 d .
C14 C 0.6918(8) 0.7615(6) 0.3468(6) 0.076(4) Uani 1 1 d .
C15 C 0.6522(9) 0.8204(6) 0.3346(7) 0.080(4) Uani 1 1 d .
C16 C 0.6286(9) 0.8437(6) 0.2730(6) 0.079(4) Uani 1 1 d .
C17 C 0.5346(11) 0.8737(5) 0.2761(6) 0.069(4) Uani 1 1 d .
C18 C 0.4606(11) 0.8667(5) 0.2354(6) 0.074(4) Uani 1 1 d .
C19 C 0.3594(8) 0.8750(5) 0.2470(5) 0.065(3) Uani 1 1 d .
C20 C 0.3563(11) 0.8705(5) 0.3108(5) 0.066(3) Uani 1 1 d .
C21 C 0.2734(9) 0.8450(5) 0.3267(6) 0.069(3) Uani 1 1 d .
C22 C 0.2685(9) 0.8302(6) 0.3829(6) 0.074(4) Uani 1 1 d .
C23 C 0.1918(8) 0.7829(6) 0.3888(6) 0.073(4) Uani 1 1 d .
C24 C 0.2345(9) 0.7331(7) 0.4277(6) 0.073(4) Uani 1 1 d .
C25 C 0.3167(9) 0.7414(7) 0.4724(5) 0.073(3) Uani 1 1 d .
C26 C 0.3527(11) 0.6871(7) 0.4886(5) 0.081(4) Uani 1 1 d .
C27 C 0.4548(10) 0.6816(6) 0.5132(5) 0.079(4) Uani 1 1 d .
C28 C 0.4939(10) 0.6349(5) 0.4752(5) 0.069(3) Uani 1 1 d .
C29 C 0.5787(9) 0.6561(5) 0.4602(6) 0.068(3) Uani 1 1 d .
C30 C 0.6124(9) 0.6319(6) 0.4137(6) 0.073(3) Uani 1 1 d .
C31 C 0.6943(8) 0.6641(5) 0.3918(6) 0.075(4) Uani 1 1 d .
C32 C 0.6888(8) 0.6591(6) 0.3268(6) 0.073(3) Uani 1 1 d .
C33 C 0.7097(9) 0.7162(6) 0.3027(8) 0.089(4) Uani 1 1 d .
C34 C 0.6672(11) 0.7303(6) 0.2445(7) 0.087(4) Uani 1 1 d .
C35 C 0.6147(11) 0.7892(6) 0.2310(7) 0.081(4) Uani 1 1 d .
C36 C 0.5414(11) 0.7843(7) 0.1896(6) 0.083(4) Uani 1 1 d .
C37 C 0.4608(9) 0.8285(5) 0.1822(6) 0.075(4) Uani 1 1 d .
C38 C 0.3730(8) 0.7913(5) 0.1829(5) 0.067(3) Uani 1 1 d .
C39 C 0.3164(8) 0.8169(5) 0.2168(5) 0.060(3) Uani 1 1 d .
C40 C 0.2463(8) 0.7821(5) 0.2377(5) 0.067(3) Uani 1 1 d .
C41 C 0.1987(8) 0.8091(5) 0.2850(5) 0.068(3) Uani 1 1 d .
C42 C 0.1715(7) 0.7587(7) 0.3265(5) 0.070(3) Uani 1 1 d .
C43 C 0.1629(7) 0.6997(6) 0.3136(5) 0.067(3) Uani 1 1 d .
C44 C 0.1720(8) 0.6485(5) 0.3603(5) 0.066(3) Uani 1 1 d .
C45 C 0.2207(8) 0.6726(7) 0.4172(5) 0.068(3) Uani 1 1 d .
C46 C 0.2860(9) 0.6356(6) 0.4616(5) 0.076(4) Uani 1 1 d .
C47 C 0.3365(9) 0.5809(5) 0.4361(5) 0.072(3) Uani 1 1 d .
C48 C 0.4416(9) 0.5927(5) 0.4412(5) 0.063(3) Uani 1 1 d .
C49 C 0.4710(10) 0.5730(4) 0.3916(5) 0.063(3) Uani 1 1 d .
C50 C 0.5581(9) 0.5897(5) 0.3768(5) 0.062(3) Uani 1 1 d .
C51 C 0.5730(10) 0.5766(6) 0.3177(6) 0.081(4) Uani 1 1 d .
C52 C 0.6456(8) 0.6120(6) 0.2927(6) 0.074(4) Uani 1 1 d .
C53 C 0.6051(9) 0.6243(6) 0.2308(6) 0.079(4) Uani 1 1 d .
C54 C 0.6116(10) 0.6862(6) 0.2111(6) 0.076(4) Uani 1 1 d .
C55 C 0.5387(10) 0.7160(6) 0.1665(6) 0.077(4) Uani 1 1 d .
C56 C 0.4471(9) 0.6894(6) 0.1671(5) 0.066(3) Uani 1 1 d .
C57 C 0.3675(9) 0.7277(5) 0.1717(4) 0.063(3) Uani 1 1 d .
C58 C 0.2995(8) 0.6922(5) 0.1921(4) 0.059(3) Uani 1 1 d .
C59 C 0.2376(7) 0.7179(5) 0.2252(5) 0.059(3) Uani 1 1 d .
C60 C 0.1805(7) 0.6750(5) 0.2557(5) 0.059(3) Uani 1 1 d .
C61 C 0.2434(8) 0.6200(5) 0.2778(5) 0.062(3) Uani 1 1 d .
C62 C 0.2391(8) 0.6059(5) 0.3365(5) 0.060(3) Uani 1 1 d .
C63 C 0.3108(10) 0.5781(5) 0.3711(5) 0.061(3) Uani 1 1 d .
C64 C 0.3916(9) 0.5641(4) 0.3468(5) 0.056(3) Uani 1 1 d .
C65 C 0.3979(9) 0.5727(4) 0.2896(5) 0.055(3) Uani 1 1 d .
C66 C 0.4910(9) 0.5735(4) 0.2741(5) 0.060(3) Uani 1 1 d .
C67 C 0.5075(10) 0.5984(5) 0.2203(5) 0.070(3) Uani 1 1 d .
C68 C 0.4336(9) 0.6328(5) 0.1892(5) 0.061(3) Uani 1 1 d .
C69 C 0.3320(8) 0.6253(5) 0.1957(5) 0.057(3) Uani 1 1 d .
C70 C 0.3206(9) 0.6004(5) 0.2538(5) 0.056(3) Uani 1 1 d .
C71 C 0.5537(14) 0.8954(7) 0.4954(8) 0.107(5) Uani 1 1 d U
C72 C 0.5558(13) 0.9621(7) 0.3486(9) 0.099(5) Uani 1 1 d .
C73 C 0.3339(15) 0.8404(11) 0.5294(7) 0.123(6) Uani 1 1 d .
C74 C 0.6841(13) 0.7245(8) 0.5384(7) 0.100(5) Uani 1 1 d .
C75 C 0.7014(15) 0.8911(9) 0.2567(13) 0.107(5) Uani 1 1 d .
C76 C 0.3187(11) 0.9364(6) 0.2222(7) 0.084(4) Uani 1 1 d .
C77 C 0.1077(13) 0.8129(11) 0.4097(8) 0.117(6) Uani 1 1 d U
C78 C 0.4677(16) 0.6661(8) 0.5788(7) 0.110(5) Uani 1 1 d .
C79 C 0.7906(14) 0.6394(7) 0.4225(9) 0.112(6) Uani 1 1 d .
C80 C 0.788(3) 0.7278(19) 0.2272(15) 0.097(12) Uani 0.500(8) 1 d PU
C80A C 0.826(3) 0.7263(16) 0.2832(15) 0.097(14) Uani 0.500(8) 1 d P
C81 C 0.4664(16) 0.8663(8) 0.1287(8) 0.117(6) Uani 1 1 d U
C82 C 0.1151(12) 0.8478(8) 0.2588(8) 0.100(5) Uani 1 1 d .
C83 C 0.0766(11) 0.6184(8) 0.3666(7) 0.090(4) Uani 1 1 d .
C84 C 0.2250(13) 0.6189(9) 0.5105(7) 0.108(5) Uani 1 1 d .
C85 C 0.3257(12) 0.5145(6) 0.4595(7) 0.083(4) Uani 1 1 d .
C86 C 0.726(3) 0.5501(18) 0.2954(19) 0.110(11) Uani 0.500(8) 1 d P
C86A C 0.613(3) 0.5009(11) 0.3146(16) 0.091(10) Uani 0.500(8) 1 d P
C87 C 0.5576(13) 0.7130(8) 0.1042(8) 0.105(5) Uani 1 1 d .
C88 C 0.0884(10) 0.6588(8) 0.2151(6) 0.083(4) Uani 1 1 d .
C89 C 0.539(3) 0.5324(16) 0.1858(17) 0.112(11) Uani 0.500(8) 1 d P
C89A C 0.6697(19) 0.5819(13) 0.1873(11) 0.063(7) Uani 0.500(8) 1 d P
C90 C 0.2854(11) 0.5832(6) 0.1477(6) 0.074(3) Uani 1 1 d .
C91 C 0.4845(12) 0.5302(6) -0.0142(7) 0.117(5) Uani 1 1 d .
H91A H 0.5165 0.5635 0.0101 0.140 Uiso 1 1 calc R
H91B H 0.5079 0.5316 -0.0514 0.140 Uiso 1 1 calc R
C92 C 0.3834(12) 0.5455(9) -0.0256(8) 0.131(6) Uani 1 1 d .
H92A H 0.3585 0.5441 0.0111 0.158 Uiso 1 1 calc R
H92B H 0.3504 0.5137 -0.0513 0.158 Uiso 1 1 calc R
C93 C 0.3621(11) 0.6095(9) -0.0534(8) 0.151(7) Uani 1 1 d .
H93A H 0.3751 0.6416 -0.0238 0.227 Uiso 1 1 calc R
H93B H 0.2963 0.6115 -0.0709 0.227 Uiso 1 1 calc R
H93C H 0.4015 0.6162 -0.0830 0.227 Uiso 1 1 calc R

loop_
_atom_site_aniso_label
_atom_site_aniso_U_11
_atom_site_aniso_U_22
_atom_site_aniso_U_33
_atom_site_aniso_U_23
_atom_site_aniso_U_13
_atom_site_aniso_U_12
F1 0.204(11) 0.195(11) 0.171(10) -0.107(8) 0.056(8) -0.126(10)
F2 0.196(9) 0.131(7) 0.213(9) -0.081(7) -0.034(7) 0.034(7)
F3 0.242(10) 0.124(7) 0.101(6) -0.019(6) -0.019(7) -0.060(7)
F4 0.166(9) 0.050(5) 0.201(10) -0.034(5) 0.039(8) -0.015(5)
F5 0.243(11) 0.045(4) 0.127(7) 0.009(5) 0.002(7) -0.021(5)
F6 0.130(8) 0.062(5) 0.251(11) 0.007(6) -0.027(8) -0.025(5)
F7 0.187(10) 0.212(11) 0.236(13) -0.129(10) 0.127(10) -0.029(9)
F8 0.309(17) 0.102(7) 0.154(10) -0.057(7) 0.092(9) 0.013(9)
F9 0.260(10) 0.212(9) 0.093(7) -0.021(7) 0.048(7) 0.102(8)
F10 0.116(7) 0.152(8) 0.154(8) 0.053(6) -0.034(6) -0.028(6)
F11 0.122(6) 0.091(6) 0.100(6) 0.019(5) -0.025(5) -0.003(5)
F12 0.152(6) 0.131(6) 0.135(6) -0.031(5) -0.035(5) 0.031(5)
F13 0.124(16) 0.122(14) 0.26(3) 0.017(17) 0.096(18) -0.031(12)
F13A 0.10(2) 0.09(2) 0.12(3) 0.024(19) 0.028(19) -0.043(17)
F14 0.123(15) 0.073(12) 0.151(16) 0.006(11) 0.033(12) -0.051(11)
F14A 0.09(2) 0.08(2) 0.11(3) 0.022(16) 0.056(19) -0.013(16)
F15 0.146(16) 0.126(19) 0.126(15) 0.038(15) 0.033(13) -0.073(15)
F15A 0.11(3) 0.11(3) 0.10(2) -0.01(2) 0.02(2) -0.05(2)
F16 0.143(7) 0.054(5) 0.167(8) 0.028(5) 0.002(6) -0.001(5)
F17 0.125(6) 0.065(5) 0.111(6) -0.002(4) 0.008(5) 0.032(5)
F18 0.196(9) 0.072(5) 0.090(6) 0.014(4) -0.010(6) 0.032(5)
F19 0.093(7) 0.287(15) 0.231(13) -0.109(11) 0.043(8) 0.053(9)
F20 0.159(10) 0.119(8) 0.303(16) -0.029(9) 0.133(10) 0.057(7)
F21 0.179(9) 0.260(12) 0.172(10) 0.049(9) 0.118(8) 0.123(9)
F22 0.309(13) 0.128(8) 0.092(6) 0.019(6) 0.028(7) 0.006(8)
F23 0.181(10) 0.244(12) 0.082(6) 0.028(7) 0.064(6) 0.088(9)
F24 0.182(10) 0.309(16) 0.062(6) 0.018(7) -0.010(6) -0.024(11)
F25 0.123(9) 0.118(9) 0.217(13) -0.054(9) -0.045(9) 0.081(8)
F26 0.073(6) 0.197(10) 0.214(11) 0.083(8) 0.003(6) -0.002(7)
F27 0.111(6) 0.177(7) 0.162(7) 0.073(6) 0.014(5) 0.008(5)
F28 0.134(15) 0.179(17) 0.146(17) 0.055(15) 0.101(14) 0.019(13)
F28A 0.088(12) 0.28(2) 0.155(16) -0.017(16) 0.022(12) -0.023(13)
F29 0.086(11) 0.109(13) 0.149(15) 0.004(12) 0.075(11) 0.008(10)
F29A 0.110(14) 0.187(19) 0.28(2) 0.004(18) 0.108(16) -0.016(14)
F30 0.102(9) 0.252(17) 0.29(2) 0.093(17) 0.096(11) -0.004(11)
F31 0.159(9) 0.211(12) 0.187(11) 0.105(9) 0.075(8) -0.029(8)
F32 0.325(14) 0.117(8) 0.154(9) 0.045(7) 0.097(9) 0.025(9)
F33 0.212(9) 0.190(8) 0.135(7) 0.071(6) 0.000(7) -0.107(7)
F34 0.124(7) 0.148(7) 0.127(7) -0.047(6) -0.003(5) 0.084(6)
F35 0.059(5) 0.132(7) 0.187(9) 0.031(6) 0.003(5) 0.010(5)
F36 0.116(7) 0.089(5) 0.113(7) 0.008(5) -0.013(5) 0.038(5)
F37 0.099(6) 0.121(7) 0.147(8) 0.016(6) 0.046(5) -0.028(5)
F38 0.076(6) 0.191(9) 0.132(8) 0.021(7) 0.021(6) -0.053(6)
F39 0.093(6) 0.158(8) 0.220(11) -0.039(8) 0.100(7) -0.018(6)
F40 0.177(9) 0.190(10) 0.099(7) 0.054(7) 0.057(7) 0.026(7)
F41 0.169(8) 0.108(6) 0.144(8) -0.013(6) 0.111(7) 0.007(6)
F42 0.137(8) 0.155(8) 0.138(8) -0.013(6) 0.078(6) -0.052(7)
F43 0.191(9) 0.094(5) 0.072(6) 0.020(4) 0.016(5) -0.022(5)
F44 0.142(7) 0.060(4) 0.118(6) 0.015(4) 0.049(5) -0.002(5)
F45 0.112(7) 0.095(6) 0.154(8) 0.032(5) 0.048(6) -0.020(5)
F46 0.17(3) 0.09(2) 0.11(2) -0.022(17) 0.01(2) 0.06(2)
F46A 0.088(15) 0.060(10) 0.118(17) -0.024(10) 0.050(14) -0.001(10)
F47 0.12(2) 0.16(2) 0.21(3) -0.02(2) 0.07(2) 0.045(18)
F47A 0.121(11) 0.048(8) 0.141(12) 0.016(8) 0.087(10) 0.021(8)
F48 0.19(3) 0.17(3) 0.18(3) 0.02(2) 0.04(2) 0.06(2)
F48A 0.107(12) 0.061(9) 0.147(14) -0.002(8) -0.015(10) 0.044(9)
F49 0.159(8) 0.117(6) 0.135(7) 0.002(5) 0.094(6) -0.033(6)
F50 0.149(9) 0.230(11) 0.076(6) 0.001(7) 0.036(6) 0.009(8)
F51 0.204(8) 0.111(6) 0.125(6) -0.027(5) 0.103(6) -0.025(6)
F52 0.061(5) 0.138(7) 0.135(7) -0.020(5) 0.011(5) -0.002(5)
F53 0.081(5) 0.095(6) 0.137(7) 0.003(5) 0.003(4) -0.029(5)
F54 0.085(5) 0.124(6) 0.087(6) -0.005(5) -0.008(4) -0.020(4)
F55 0.146(8) 0.086(6) 0.164(9) -0.025(6) 0.098(8) 0.015(6)
F56 0.186(14) 0.186(14) 0.215(15) -0.073(12) -0.005(12) 0.048(11)
F56A 0.088(10) 0.105(10) 0.092(10) 0.020(8) 0.070(9) 0.025(8)
F57 0.234(19) 0.061(10) 0.161(16) -0.028(11) 0.083(15) -0.021(12)
F57A 0.091(10) 0.127(11) 0.103(10) -0.021(9) 0.017(9) 0.079(9)
F58 0.106(7) 0.166(8) 0.108(6) -0.060(5) 0.024(5) -0.047(6)
F59 0.181(9) 0.069(5) 0.109(6) -0.037(4) -0.016(5) 0.019(6)
F60 0.163(8) 0.097(5) 0.062(5) -0.009(4) 0.020(5) -0.041(5)
C1 0.079(9) 0.046(7) 0.076(9) -0.015(7) -0.005(8) -0.006(7)
C2 0.058(8) 0.057(8) 0.090(10) -0.008(8) 0.003(7) -0.003(7)
C3 0.071(9) 0.045(8) 0.102(11) 0.008(8) 0.015(8) -0.006(7)
C4 0.071(10) 0.033(7) 0.109(11) 0.002(7) 0.011(8) -0.010(7)
C5 0.092(11) 0.037(7) 0.066(9) -0.012(6) -0.001(9) 0.014(7)
C6 0.075(10) 0.047(7) 0.086(11) -0.019(7) 0.008(9) 0.004(7)
C7 0.087(11) 0.057(8) 0.071(10) -0.025(7) 0.014(9) 0.019(8)
C8 0.098(12) 0.083(10) 0.052(9) -0.016(7) 0.019(7) 0.018(9)
C9 0.093(12) 0.072(10) 0.065(8) -0.026(7) 0.015(7) 0.000(9)
C10 0.092(11) 0.049(8) 0.068(8) -0.008(6) -0.002(7) -0.001(8)
C11 0.068(9) 0.084(10) 0.070(9) 0.007(7) 0.003(8) 0.016(8)
C12 0.076(9) 0.053(8) 0.081(10) 0.004(7) 0.001(8) -0.006(7)
C13 0.053(8) 0.063(9) 0.108(12) 0.009(9) 0.004(8) -0.002(7)
C14 0.045(8) 0.069(10) 0.113(12) 0.013(9) 0.010(7) -0.017(7)
C15 0.069(9) 0.053(9) 0.119(13) -0.002(9) 0.019(9) -0.011(7)
C16 0.068(9) 0.062(9) 0.114(12) 0.026(9) 0.034(8) -0.013(8)
C17 0.101(12) 0.039(7) 0.070(10) 0.009(7) 0.024(8) -0.015(8)
C18 0.118(13) 0.036(7) 0.071(9) 0.002(7) 0.027(9) -0.008(8)
C19 0.074(9) 0.037(7) 0.085(10) 0.002(6) 0.011(7) 0.006(7)
C20 0.095(11) 0.034(7) 0.072(10) -0.010(6) 0.018(9) 0.015(7)
C21 0.071(10) 0.052(7) 0.082(10) -0.018(7) 0.010(9) 0.019(7)
C22 0.077(11) 0.072(9) 0.076(10) -0.010(8) 0.023(9) 0.030(8)
C23 0.046(8) 0.088(10) 0.092(10) -0.026(8) 0.033(7) 0.001(8)
C24 0.075(10) 0.071(10) 0.083(10) 0.001(8) 0.046(9) 0.015(9)
C25 0.066(10) 0.094(12) 0.062(9) -0.028(8) 0.022(7) -0.003(9)
C26 0.106(13) 0.069(10) 0.077(9) -0.006(8) 0.043(9) 0.009(10)
C27 0.094(12) 0.079(10) 0.069(9) -0.002(7) 0.025(8) 0.011(9)
C28 0.087(10) 0.055(8) 0.066(8) 0.015(7) 0.015(8) -0.002(8)
C29 0.083(10) 0.036(7) 0.082(10) 0.007(7) 0.006(8) 0.003(7)
C30 0.067(9) 0.058(8) 0.090(10) 0.009(8) 0.005(8) 0.016(8)
C31 0.056(9) 0.057(9) 0.111(12) 0.007(8) 0.007(8) 0.002(7)
C32 0.052(8) 0.066(10) 0.105(12) 0.013(9) 0.023(8) 0.013(7)
C33 0.054(9) 0.060(10) 0.147(16) -0.016(11) -0.006(9) 0.009(7)
C34 0.114(13) 0.065(10) 0.093(11) 0.008(9) 0.054(10) 0.007(10)
C35 0.102(12) 0.055(9) 0.102(11) 0.000(8) 0.067(10) -0.018(9)
C36 0.086(11) 0.102(13) 0.066(9) -0.010(8) 0.032(8) -0.047(10)
C37 0.076(10) 0.054(8) 0.102(11) 0.014(8) 0.034(8) 0.004(8)
C38 0.075(9) 0.055(8) 0.076(9) 0.004(7) 0.023(7) -0.003(7)
C39 0.065(8) 0.047(7) 0.069(8) 0.001(6) 0.013(7) -0.001(7)
C40 0.060(8) 0.062(9) 0.077(9) -0.005(7) 0.004(7) 0.008(7)
C41 0.057(8) 0.069(8) 0.079(9) -0.008(7) 0.010(7) 0.020(7)
C42 0.041(8) 0.092(10) 0.081(9) 0.002(9) 0.019(6) 0.008(7)
C43 0.041(7) 0.073(9) 0.087(10) -0.019(8) 0.011(6) 0.003(7)
C44 0.057(9) 0.070(8) 0.080(9) 0.004(7) 0.034(7) -0.009(7)
C45 0.064(9) 0.082(10) 0.067(9) -0.009(8) 0.036(7) -0.012(8)
C46 0.079(9) 0.086(9) 0.067(9) -0.002(8) 0.023(8) -0.016(9)
C47 0.089(11) 0.059(8) 0.072(9) -0.003(7) 0.029(7) -0.022(7)
C48 0.076(10) 0.045(7) 0.069(9) -0.005(6) 0.017(7) -0.014(7)
C49 0.088(11) 0.033(6) 0.069(9) 0.003(6) 0.018(9) 0.004(7)
C50 0.067(10) 0.046(7) 0.073(9) 0.012(7) 0.007(8) 0.006(7)
C51 0.078(10) 0.077(9) 0.087(11) 0.018(8) 0.015(9) 0.015(8)
C52 0.057(8) 0.070(9) 0.102(11) -0.025(8) 0.038(8) -0.018(8)
C53 0.070(10) 0.075(10) 0.095(11) -0.002(8) 0.022(8) 0.020(8)
C54 0.091(11) 0.053(9) 0.097(10) -0.014(9) 0.054(9) -0.016(9)
C55 0.095(11) 0.067(9) 0.079(10) 0.003(8) 0.046(9) -0.005(9)
C56 0.074(10) 0.066(9) 0.064(8) -0.002(7) 0.031(7) -0.003(8)
C57 0.078(9) 0.059(9) 0.055(7) -0.009(6) 0.023(6) -0.006(8)
C58 0.068(8) 0.055(8) 0.054(7) 0.000(6) 0.010(6) -0.001(7)
C59 0.058(8) 0.051(8) 0.066(8) -0.001(6) 0.001(6) -0.006(6)
C60 0.049(8) 0.060(8) 0.071(8) -0.010(7) 0.015(7) -0.002(7)
C61 0.062(9) 0.058(8) 0.069(9) -0.005(6) 0.017(7) -0.023(7)
C62 0.052(8) 0.061(8) 0.072(9) -0.004(7) 0.028(7) -0.018(7)
C63 0.075(10) 0.051(7) 0.057(8) 0.003(6) 0.009(8) -0.010(7)
C64 0.071(9) 0.031(6) 0.067(9) -0.003(6) 0.011(8) -0.003(6)
C65 0.071(9) 0.038(6) 0.060(9) -0.001(6) 0.017(8) -0.002(6)
C66 0.074(10) 0.040(7) 0.072(9) -0.005(6) 0.030(8) -0.004(6)
C67 0.081(10) 0.067(8) 0.070(9) -0.002(7) 0.032(8) -0.010(8)
C68 0.083(10) 0.049(8) 0.056(7) -0.001(6) 0.023(7) 0.010(7)
C69 0.065(9) 0.050(7) 0.059(8) -0.004(6) 0.018(6) -0.001(6)
C70 0.072(9) 0.043(7) 0.055(8) -0.007(6) 0.011(7) -0.009(6)
C71 0.118(13) 0.066(10) 0.120(14) -0.022(10) -0.028(11) 0.026(10)
C72 0.094(13) 0.060(11) 0.131(15) -0.001(10) -0.015(11) 0.003(10)
C73 0.136(17) 0.17(2) 0.069(12) -0.003(13) 0.042(11) 0.028(15)
C74 0.126(15) 0.078(11) 0.095(13) 0.006(10) 0.016(11) 0.027(11)
C75 0.089(15) 0.076(15) 0.16(2) 0.003(15) 0.040(17) -0.019(12)
C76 0.102(12) 0.060(10) 0.086(12) 0.014(8) 0.008(10) 0.009(9)
C77 0.103(14) 0.155(16) 0.094(12) -0.026(12) 0.023(11) 0.038(13)
C78 0.166(19) 0.096(13) 0.062(12) 0.010(9) 0.001(12) -0.017(12)
C79 0.121(17) 0.068(11) 0.135(16) 0.048(11) -0.015(13) 0.000(11)
C80 0.11(3) 0.10(2) 0.08(2) -0.031(19) 0.018(18) -0.05(2)
C80A 0.15(4) 0.07(2) 0.06(2) 0.004(17) 0.00(2) 0.07(2)
C81 0.163(15) 0.078(11) 0.106(12) -0.001(10) 0.013(12) -0.058(11)
C82 0.075(12) 0.108(13) 0.115(14) -0.004(12) 0.011(10) 0.020(11)
C83 0.073(12) 0.101(12) 0.098(12) 0.011(10) 0.020(10) 0.015(10)
C84 0.108(14) 0.131(15) 0.095(13) 0.017(12) 0.043(11) -0.002(12)
C85 0.096(12) 0.077(11) 0.085(11) 0.010(9) 0.041(10) -0.010(9)
C86 0.11(3) 0.10(3) 0.12(3) 0.01(2) 0.03(3) 0.03(3)
C86A 0.13(3) 0.054(17) 0.10(3) -0.002(18) 0.08(3) 0.02(2)
C87 0.104(14) 0.104(13) 0.120(16) -0.010(11) 0.057(12) -0.028(11)
C88 0.073(11) 0.103(12) 0.075(11) 0.000(9) 0.016(9) 0.001(10)
C89 0.10(3) 0.08(3) 0.14(3) -0.05(2) -0.02(3) -0.01(2)
C89A 0.066(19) 0.062(16) 0.066(17) -0.024(15) 0.027(15) -0.011(16)
C90 0.095(12) 0.064(9) 0.062(10) -0.011(8) 0.014(8) -0.012(9)
C91 0.137(15) 0.089(10) 0.132(14) -0.025(10) 0.045(12) -0.034(13)
C92 0.111(15) 0.149(17) 0.137(15) -0.036(13) 0.030(12) 0.002(13)
C93 0.112(14) 0.158(17) 0.184(19) 0.033(14) 0.025(12) -0.001(13)

loop_
_atom_type_symbol
_atom_type_description
_atom_type_scat_dispersion_real
_atom_type_scat_dispersion_imag
_atom_type_scat_source
C C 0.0033 0.0016 'International Tables Vol C Tables 4.2.6.8 and 6.1.1.4'
H H 0.0000 0.0000 'International Tables Vol C Tables 4.2.6.8 and 6.1.1.4'
F F 0.0171 0.0103 'International Tables Vol C Tables 4.2.6.8 and 6.1.1.4'

loop_
_geom_angle_atom_site_label_1
_geom_angle_atom_site_label_2
_geom_angle_atom_site_label_3
_geom_angle
_geom_angle_site_symmetry_3
F15A F13 F14A 118(5) .
F15A F13 C75 57(3) .
F14A F13 C75 66(3) .
F15 F13A C75 59(3) .
F15 F13A F14 105(4) .
C75 F13A F14 51.8(19) .
F15A F14 C75 61(3) .
F15A F14 F13A 112(4) .
C75 F14 F13A 55(2) .
F13 F14A F15 112(4) .
F13 F14A C75 61(2) .
F15 F14A C75 54(2) .
F13A F15 C75 74(3) .
F13A F15 F14A 136(4) .
C75 F15 F14A 66(2) .
F14 F15A F13 137(6) .
F14 F15A C75 72(5) .
F13 F15A C75 68(3) .
C79 F25 F48 133.8(15) .
F27 F25A C79 52.8(15) .
F27 F25A F26 93(2) .
C79 F25A F26 46.4(13) .
C79 F26 F25A 62.4(15) .
C79 F27 F25A 73.1(18) .
C80A F28A F30 31(3) .
C80 F29 F29A 93(3) .
C80 F29 C80A 48(2) .
F29A F29 C80A 45.4(17) .
F29 F29A C80A 89(3) .
F29 F29A C80 41.5(16) .
C80A F29A C80 48(2) .
C80A F30 C80 79(3) .
C80A F30 F28A 37(3) .
C80 F30 F28A 115(3) .
F46A F46 C86A 71(4) .
F46A F46 C86 153(3) .
C86A F46 C86 96(3) .
F46A F46 F48A 116(4) .
C86A F46 F48A 52.7(19) .
C86 F46 F48A 67(2) .
F46 F46A C86A 67(3) .
F46 F46A F57 142(3) .
C86A F46A F57 127(2) .
F47 F46B F48 108(4) .
F47 F46B C86 57(3) .
F48 F46B C86 55(2) .
F46B F47 C86 75(4) .
F46B F47 F57A 156(4) .
C86 F47 F57A 81(3) .
F48A F48 C86 83(4) .
F48A F48 F46B 142(4) .
C86 F48 F46B 63(3) .
F48A F48 F25 143(3) .
C86 F48 F25 126(4) .
F46B F48 F25 75(3) .
F48 F48A C86A 127(2) .
F48 F48A F46 100(3) .
C86A F48A F46 52.2(17) .
F48 F48A C86 51(2) .
C86A F48A C86 84(2) .
F46 F48A C86 50.7(18) .
C89 F55 C89A 109.0(17) .
C89 F57 F46A 97(2) .
C89A F57A F47 130(2) .
C89A F57A C86 119.1(16) .
F47 F57A C86 47.1(17) .
C2 C1 C6 106.6(10) .
C2 C1 C71 109.6(12) .
C6 C1 C71 115.6(10) .
C2 C1 C9 111.4(10) .
C6 C1 C9 101.5(10) .
C71 C1 C9 111.9(12) .
C3 C2 C12 120.1(12) .
C3 C2 C1 117.3(12) .
C12 C2 C1 121.3(13) .
C15 C3 C2 119.8(12) .
C15 C3 C4 109.8(13) .
C2 C3 C4 125.9(13) .
C17 C4 C5 111.2(10) .
C17 C4 C3 101.1(10) .
C5 C4 C3 107.2(10) .
C17 C4 C72 112.3(12) .
C5 C4 C72 110.4(12) .
C3 C4 C72 114.2(11) .
C6 C5 C20 119.4(13) .
C6 C5 C4 117.5(12) .
C20 C5 C4 121.4(13) .
C5 C6 C7 121.7(12) .
C5 C6 C1 126.3(13) .
C7 C6 C1 108.4(12) .
C22 C7 C6 118.4(12) .
C22 C7 C8 123.8(14) .
C6 C7 C8 113.5(13) .
C73 C8 C7 111.5(12) .
C73 C8 C25 114.0(14) .
C7 C8 C25 108.9(11) .
C73 C8 C9 114.8(13) .
C7 C8 C9 100.1(11) .
C25 C8 C9 106.4(10) .
C10 C9 C8 125.2(12) .
C10 C9 C1 122.6(12) .
C8 C9 C1 108.9(11) .
C9 C10 C11 124.4(12) .
C9 C10 C27 121.7(12) .
C11 C10 C27 110.7(11) .
C12 C11 C10 111.2(11) .
C12 C11 C29 108.6(10) .
C10 C11 C29 99.3(10) .
C12 C11 C74 109.9(11) .
C10 C11 C74 111.6(11) .
C29 C11 C74 115.9(11) .
C13 C12 C2 119.4(12) .
C13 C12 C11 116.5(12) .
C2 C12 C11 122.9(13) .
C12 C13 C14 122.3(12) .
C12 C13 C31 126.6(13) .
C14 C13 C31 106.3(13) .
C13 C14 C15 117.3(13) .
C13 C14 C33 113.0(13) .
C15 C14 C33 124.6(14) .
C3 C15 C14 121.0(13) .
C3 C15 C16 112.4(12) .
C14 C15 C16 121.2(13) .
C15 C16 C17 99.4(11) .
C15 C16 C35 110.1(11) .
C17 C16 C35 109.5(11) .
C15 C16 C75 113.2(15) .
C17 C16 C75 112.2(12) .
C35 C16 C75 111.8(14) .
C18 C17 C4 124.2(13) .
C18 C17 C16 122.9(12) .
C4 C17 C16 110.0(12) .
C17 C18 C37 123.7(13) .
C17 C18 C19 122.7(12) .
C37 C18 C19 109.9(12) .
C20 C19 C39 109.5(9) .
C20 C19 C76 111.3(10) .
C39 C19 C76 115.7(10) .
C20 C19 C18 110.4(11) .
C39 C19 C18 98.7(9) .
C76 C19 C18 110.7(10) .
C5 C20 C21 119.2(12) .
C5 C20 C19 123.4(13) .
C21 C20 C19 116.4(12) .
C22 C21 C20 121.2(12) .
C22 C21 C41 110.7(13) .
C20 C21 C41 124.3(12) .
C21 C22 C7 120.0(13) .
C21 C22 C23 113.1(13) .
C7 C22 C23 122.5(13) .
C24 C23 C77 112.8(12) .
C24 C23 C22 107.6(10) .
C77 C23 C22 111.8(13) .
C24 C23 C42 109.8(10) .
C77 C23 C42 114.1(11) .
C22 C23 C42 99.9(10) .
C45 C24 C25 109.4(12) .
C45 C24 C23 124.0(14) .
C25 C24 C23 124.3(13) .
C26 C25 C24 109.6(13) .
C26 C25 C8 127.7(13) .
C24 C25 C8 120.2(14) .
C25 C26 C27 120.0(13) .
C25 C26 C46 109.5(13) .
C27 C26 C46 127.9(13) .
C26 C27 C28 105.2(11) .
C26 C27 C10 111.6(11) .
C28 C27 C10 99.7(10) .
C26 C27 C78 110.7(13) .
C28 C27 C78 116.2(12) .
C10 C27 C78 112.9(12) .
C48 C28 C29 119.9(12) .
C48 C28 C27 124.5(12) .
C29 C28 C27 110.6(12) .
C30 C29 C28 120.6(11) .
C30 C29 C11 123.6(12) .
C28 C29 C11 111.6(12) .
C29 C30 C50 120.3(12) .
C29 C30 C31 119.0(12) .
C50 C30 C31 118.3(13) .
C32 C31 C30 112.6(11) .
C32 C31 C13 101.2(11) .
C30 C31 C13 106.0(11) .
C32 C31 C79 109.8(12) .
C30 C31 C79 111.9(12) .
C13 C31 C79 114.7(11) .
C52 C32 C33 121.4(13) .
C52 C32 C31 125.4(12) .
C33 C32 C31 111.1(13) .
C32 C33 C34 118.6(12) .
C32 C33 C14 103.1(14) .
C34 C33 C14 115.4(12) .
C32 C33 C80A 118.1(14) .
C34 C33 C80A 90.4(16) .
C14 C33 C80A 111.6(14) .
C54 C34 C33 120.5(12) .
C54 C34 C35 103.5(14) .
C33 C34 C35 120.6(13) .
C54 C34 C80 109.5(14) .
C33 C34 C80 85.8(16) .
C35 C34 C80 116.3(17) .
C36 C35 C34 114.1(14) .
C36 C35 C16 122.8(14) .
C34 C35 C16 120.8(15) .
C35 C36 C37 123.6(13) .
C35 C36 C55 107.6(14) .
C37 C36 C55 125.7(13) .
C18 C37 C36 111.2(12) .
C18 C37 C38 99.8(11) .
C36 C37 C38 107.5(10) .
C18 C37 C81 113.7(11) .
C36 C37 C81 107.3(13) .
C38 C37 C81 117.0(13) .
C39 C38 C57 119.5(11) .
C39 C38 C37 112.4(11) .
C57 C38 C37 123.1(11) .
C38 C39 C40 121.6(10) .
C38 C39 C19 111.7(11) .
C40 C39 C19 122.7(11) .
C39 C40 C59 119.6(10) .
C39 C40 C41 119.1(10) .
C59 C40 C41 119.5(11) .
C40 C41 C82 109.9(11) .
C40 C41 C21 107.6(10) .
C82 C41 C21 114.3(11) .
C40 C41 C42 112.4(10) .
C82 C41 C42 112.0(11) .
C21 C41 C42 100.2(10) .
C43 C42 C23 123.1(12) .
C43 C42 C41 124.1(12) .
C23 C42 C41 109.3(11) .
C42 C43 C60 121.7(12) .
C42 C43 C44 122.5(11) .
C60 C43 C44 112.0(10) .
C45 C44 C62 107.6(10) .
C45 C44 C43 110.9(10) .
C62 C44 C43 99.3(9) .
C45 C44 C83 111.1(10) .
C62 C44 C83 114.4(10) .
C43 C44 C83 112.9(10) .
C24 C45 C44 122.6(13) .
C24 C45 C46 109.3(11) .
C44 C45 C46 125.5(11) .
C45 C46 C26 100.4(10) .
C45 C46 C47 114.5(10) .
C26 C46 C47 113.8(11) .
C45 C46 C84 104.9(11) .
C26 C46 C84 104.5(11) .
C47 C46 C84 116.9(11) .
C63 C47 C48 99.7(9) .
C63 C47 C85 107.4(10) .
C48 C47 C85 106.4(11) .
C63 C47 C46 111.2(10) .
C48 C47 C46 111.4(9) .
C85 C47 C46 118.9(10) .
C28 C48 C49 119.3(12) .
C28 C48 C47 127.8(12) .
C49 C48 C47 108.7(11) .
C48 C49 C50 122.8(12) .
C48 C49 C64 110.0(12) .
C50 C49 C64 119.6(12) .
C49 C50 C30 116.6(12) .
C49 C50 C51 117.3(12) .
C30 C50 C51 123.8(13) .
C66 C51 C50 116.9(11) .
C66 C51 C52 107.3(11) .
C50 C51 C52 119.4(12) .
C66 C51 C86A 99.6(17) .
C50 C51 C86A 108.8(14) .
C52 C51 C86A 102.0(14) .
C32 C52 C51 115.7(12) .
C32 C52 C53 120.0(12) .
C51 C52 C53 106.3(11) .
C32 C52 C86 107.7(19) .
C51 C52 C86 95.5(17) .
C53 C52 C86 108.7(17) .
C54 C53 C52 116.4(12) .
C54 C53 C67 114.0(11) .
C52 C53 C67 107.7(11) .
C54 C53 C89A 103.6(13) .
C52 C53 C89A 108.0(13) .
C67 C53 C89A 106.6(13) .
C34 C54 C53 121.2(14) .
C34 C54 C55 112.0(12) .
C53 C54 C55 123.4(13) .
C56 C55 C54 111.5(11) .
C56 C55 C87 107.2(12) .
C54 C55 C87 115.6(13) .
C56 C55 C36 110.0(11) .
C54 C55 C36 100.7(11) .
C87 C55 C36 111.7(11) .
C68 C56 C57 109.1(11) .
C68 C56 C55 123.4(12) .
C57 C56 C55 121.2(11) .
C58 C57 C38 120.0(11) .
C58 C57 C56 109.1(10) .
C38 C57 C56 123.9(11) .
C59 C58 C57 121.6(10) .
C59 C58 C69 124.8(10) .
C57 C58 C69 108.4(10) .
C58 C59 C40 117.5(10) .
C58 C59 C60 118.2(10) .
C40 C59 C60 123.0(11) .
C59 C60 C43 113.2(9) .
C59 C60 C61 107.3(9) .
C43 C60 C61 98.3(9) .
C59 C60 C88 109.4(10) .
C43 C60 C88 112.3(10) .
C61 C60 C88 116.0(10) .
C70 C61 C62 119.2(11) .
C70 C61 C60 124.7(10) .
C62 C61 C60 112.2(11) .
C63 C62 C61 121.8(11) .
C63 C62 C44 121.9(11) .
C61 C62 C44 111.0(11) .
C62 C63 C64 117.4(11) .
C62 C63 C47 129.0(12) .
C64 C63 C47 109.2(11) .
C65 C64 C63 123.6(12) .
C65 C64 C49 121.7(12) .
C63 C64 C49 107.0(11) .
C64 C65 C70 117.9(11) .
C64 C65 C66 117.1(12) .
C70 C65 C66 121.5(11) .
C67 C66 C51 112.1(11) .
C67 C66 C65 121.2(12) .
C51 C66 C65 121.1(11) .
C68 C67 C66 116.0(11) .
C68 C67 C53 120.2(11) .
C66 C67 C53 106.3(11) .
C68 C67 C89 115.3(15) .
C66 C67 C89 101.4(18) .
C53 C67 C89 94.0(16) .
C56 C68 C67 122.2(12) .
C56 C68 C69 109.8(11) .
C67 C68 C69 124.1(10) .
C70 C69 C68 112.3(10) .
C70 C69 C90 111.1(9) .
C68 C69 C90 108.3(10) .
C70 C69 C58 108.3(9) .
C68 C69 C58 100.9(9) .
C90 C69 C58 115.6(10) .
C61 C70 C65 119.7(10) .
C61 C70 C69 118.0(11) .
C65 C70 C69 120.0(11) .
F1 C71 F3 107.8(15) .
F1 C71 F2 102.9(15) .
F3 C71 F2 102.2(16) .
F1 C71 C1 116.3(16) .
F3 C71 C1 113.9(15) .
F2 C71 C1 112.3(13) .
F6 C72 F5 108.0(15) .
F6 C72 F4 105.0(15) .
F5 C72 F4 105.9(13) .
F6 C72 C4 113.4(13) .
F5 C72 C4 112.1(14) .
F4 C72 C4 111.9(14) .
F8 C73 F9 107.0(18) .
F8 C73 F7 103.0(18) .
F9 C73 F7 102.2(16) .
F8 C73 C8 120.1(17) .
F9 C73 C8 112.3(17) .
F7 C73 C8 110.5(17) .
F12 C74 F11 110.5(14) .
F12 C74 F10 106.5(16) .
F11 C74 F10 106.3(13) .
F12 C74 C11 111.5(13) .
F11 C74 C11 112.0(14) .
F10 C74 C11 109.8(13) .
F15A C75 F15 135(2) .
F15A C75 F14 47(3) .
F15 C75 F14 114(2) .
F15A C75 F13 55(3) .
F15 C75 F13 110(3) .
F14 C75 F13 100(3) .
F15A C75 F13A 115(4) .
F15 C75 F13A 47.4(19) .
F14 C75 F13A 73(2) .
F13 C75 F13A 142(2) .
F15A C75 F14A 103(3) .
F15 C75 F14A 61(2) .
F14 C75 F14A 136.1(19) .
F13 C75 F14A 52.6(19) .
F13A C75 F14A 106(3) .
F15A C75 C16 113(3) .
F15 C75 C16 112(2) .
F14 C75 C16 111(2) .
F13 C75 C16 107.3(16) .
F13A C75 C16 109.5(18) .
F14A C75 C16 109.8(19) .
F18 C76 F17 106.3(12) .
F18 C76 F16 106.5(12) .
F17 C76 F16 104.9(12) .
F18 C76 C19 113.8(12) .
F17 C76 C19 112.3(12) .
F16 C76 C19 112.5(12) .
F20 C77 F21 109.7(16) .
F20 C77 F19 101.7(17) .
F21 C77 F19 100.4(18) .
F20 C77 C23 118.6(18) .
F21 C77 C23 112.9(16) .
F19 C77 C23 111.4(14) .
F23 C78 F24 110.3(15) .
F23 C78 F22 105.8(16) .
F24 C78 F22 101.9(17) .
F23 C78 C27 115.6(16) .
F24 C78 C27 112.2(15) .
F22 C78 C27 109.9(13) .
F26 C79 F27 116.4(16) .
F26 C79 F25 104(2) .
F27 C79 F25 98.1(13) .
F26 C79 F25A 71.2(16) .
F27 C79 F25A 54.1(16) .
F25 C79 F25A 138.8(18) .
F26 C79 C31 114.0(12) .
F27 C79 C31 110.9(17) .
F25 C79 C31 112.3(14) .
F25A C79 C31 106.5(18) .
F30 C80 F29 117(4) .
F30 C80 F28 96(4) .
F29 C80 F28 116(3) .
F30 C80 C80A 46(2) .
F29 C80 C80A 90(3) .
F28 C80 C80A 142(4) .
F30 C80 F29A 82(3) .
F29 C80 F29A 45(2) .
F28 C80 F29A 153(3) .
C80A C80 F29A 45(2) .
F30 C80 C34 112(3) .
F29 C80 C34 112(3) .
F28 C80 C34 102(3) .
C80A C80 C34 92(3) .
F29A C80 C34 104(2) .
F30 C80A F28A 113(5) .
F30 C80A F29A 122(4) .
F28A C80A F29A 96(3) .
F30 C80A C80 55(2) .
F28A C80A C80 166(5) .
F29A C80A C80 86(3) .
F30 C80A F29 86(3) .
F28A C80A F29 138(3) .
F29A C80A F29 45.1(18) .
C80 C80A F29 41.5(19) .
F30 C80A C33 120(3) .
F28A C80A C33 103(3) .
F29A C80A C33 99(3) .
C80 C80A C33 90(3) .
F29 C80A C33 99(2) .
F33 C81 F31 108.4(18) .
F33 C81 F32 103.2(18) .
F31 C81 F32 98.3(14) .
F33 C81 C37 115.0(15) .
F31 C81 C37 117.5(17) .
F32 C81 C37 112.3(15) .
F36 C82 F35 104.8(14) .
F36 C82 F34 104.5(14) .
F35 C82 F34 107.1(13) .
F36 C82 C41 114.3(13) .
F35 C82 C41 112.2(13) .
F34 C82 C41 113.1(13) .
F39 C83 F37 108.5(14) .
F39 C83 F38 109.1(13) .
F37 C83 F38 104.1(14) .
F39 C83 C44 111.9(13) .
F37 C83 C44 110.8(12) .
F38 C83 C44 112.1(12) .
F42 C84 F41 106.7(14) .
F42 C84 F40 109.1(15) .
F41 C84 F40 105.3(14) .
F42 C84 C46 112.9(14) .
F41 C84 C46 110.8(13) .
F40 C84 C46 111.6(13) .
F45 C85 F44 106.7(12) .
F45 C85 F43 110.1(11) .
F44 C85 F43 103.2(12) .
F45 C85 C47 113.6(13) .
F44 C85 C47 110.1(11) .
F43 C85 C47 112.4(12) .
F47 C86 F48 108(5) .
F47 C86 F46 120(4) .
F48 C86 F46 107(4) .
F47 C86 F46B 49(3) .
F48 C86 F46B 62(3) .
F46 C86 F46B 149(3) .
F47 C86 F48A 141(3) .
F48 C86 F48A 46(2) .
F46 C86 F48A 62(2) .
F46B C86 F48A 107(3) .
F47 C86 F57A 51(3) .
F48 C86 F57A 152(3) .
F46 C86 F57A 76(3) .
F46B C86 F57A 100(3) .
F48A C86 F57A 135(3) .
F47 C86 C52 108(3) .
F48 C86 C52 109(3) .
F46 C86 C52 104(3) .
F46B C86 C52 107(3) .
F48A C86 C52 109(2) .
F57A C86 C52 96.6(19) .
F46 C86A F48A 75(2) .
F46 C86A F47A 138(3) .
F48A C86A F47A 116(3) .
F46 C86A F46A 42(2) .
F48A C86A F46A 111(2) .
F47A C86A F46A 101(3) .
F46 C86A C51 108(2) .
F48A C86A C51 109(2) .
F47A C86A C51 105.5(19) .
F46A C86A C51 114(2) .
F50 C87 F51 108.8(16) .
F50 C87 F49 108.6(15) .
F51 C87 F49 105.5(14) .
F50 C87 C55 112.9(14) .
F51 C87 C55 109.0(13) .
F49 C87 C55 111.8(14) .
F54 C88 F52 105.6(12) .
F54 C88 F53 106.3(12) .
F52 C88 F53 107.3(12) .
F54 C88 C60 112.6(11) .
F52 C88 C60 111.8(11) .
F53 C88 C60 112.8(12) .
F57 C89 F55 122(3) .
F57 C89 F56 96(3) .
F55 C89 F56 98(3) .
F57 C89 C67 116(3) .
F55 C89 C67 116(2) .
F56 C89 C67 102(2) .
F56A C89A F57A 115(2) .
F56A C89A F55 112(2) .
F57A C89A F55 103(2) .
F56A C89A C53 112.8(19) .
F57A C89A C53 105.9(16) .
F55 C89A C53 107.6(16) .
F60 C90 F59 108.5(12) .
F60 C90 F58 106.0(12) .
F59 C90 F58 103.2(11) .
F60 C90 C69 113.5(11) .
F59 C90 C69 112.4(11) .
F58 C90 C69 112.5(11) .
C92 C91 C91 119.5(19) 3_665
C91 C92 C93 113.8(15) .

loop_
_geom_bond_atom_site_label_1
_geom_bond_atom_site_label_2
_geom_bond_distance
_geom_bond_site_symmetry_2
F1 C71 1.257(19) .
F2 C71 1.300(15) .
F3 C71 1.260(17) .
F4 C72 1.324(17) .
F5 C72 1.304(17) .
F6 C72 1.295(15) .
F7 C73 1.316(19) .
F8 C73 1.23(2) .
F9 C73 1.301(17) .
F10 C74 1.327(17) .
F11 C74 1.303(15) .
F12 C74 1.281(15) .
F13 F15A 1.20(5) .
F13 F14A 1.23(3) .
F13 C75 1.36(3) .
F13A F15 1.08(4) .
F13A C75 1.40(4) .
F13A F14 1.64(4) .
F14 F15A 1.03(6) .
F14 C75 1.34(3) .
F14A F15 1.36(4) .
F14A C75 1.42(4) .
F15 C75 1.26(3) .
F15A C75 1.24(5) .
F16 C76 1.340(14) .
F17 C76 1.336(15) .
F18 C76 1.310(14) .
F19 C77 1.331(18) .
F20 C77 1.234(19) .
F21 C77 1.280(19) .
F22 C78 1.340(16) .
F23 C78 1.248(19) .
F24 C78 1.289(18) .
F25 C79 1.318(19) .
F25 F48 1.69(5) .
F25A F27 1.28(3) .
F25A C79 1.52(4) .
F25A F26 1.62(3) .
F26 C79 1.239(16) .
F27 C79 1.262(17) .
F28 C80 1.33(4) .
F28A C80A 1.15(4) .
F28A F30 1.77(3) .
F29 C80 1.20(4) .
F29 F29A 1.28(3) .
F29 C80A 1.81(4) .
F29A C80A 1.29(3) .
F29A C80 1.80(5) .
F30 C80A 0.98(3) .
F30 C80 1.13(3) .
F31 C81 1.26(2) .
F32 C81 1.324(17) .
F33 C81 1.242(16) .
F34 C82 1.340(16) .
F35 C82 1.328(16) .
F36 C82 1.320(16) .
F37 C83 1.322(15) .
F38 C83 1.322(15) .
F39 C83 1.291(15) .
F40 C84 1.351(17) .
F41 C84 1.335(17) .
F42 C84 1.297(17) .
F43 C85 1.341(14) .
F44 C85 1.329(14) .
F45 C85 1.289(14) .
F46 F46A 0.98(4) .
F46 C86A 1.35(4) .
F46 C86 1.44(5) .
F46 F48A 1.65(3) .
F46A C86A 1.38(4) .
F46A F57 1.66(3) .
F46B F47 1.13(5) .
F46B F48 1.45(6) .
F46B C86 1.46(6) .
F47 C86 1.26(4) .
F47 F57A 1.35(4) .
F47A C86A 1.36(3) .
F48 F48A 1.24(4) .
F48 C86 1.33(4) .
F48A C86A 1.36(4) .
F48A C86 1.71(4) .
F49 C87 1.331(15) .
F50 C87 1.303(17) .
F51 C87 1.322(16) .
F52 C88 1.323(14) .
F53 C88 1.340(15) .
F54 C88 1.312(13) .
F55 C89 1.31(4) .
F55 C89A 1.36(2) .
F56 C89 1.33(3) .
F56A C89A 1.31(3) .
F57 C89 1.23(4) .
F57A C89A 1.34(3) .
F57A C86 1.71(5) .
F58 C90 1.326(14) .
F59 C90 1.294(13) .
F60 C90 1.292(13) .
C1 C2 1.522(15) .
C1 C6 1.525(15) .
C1 C71 1.530(18) .
C1 C9 1.549(16) .
C2 C3 1.398(16) .
C2 C12 1.401(16) .
C3 C15 1.392(16) .
C3 C4 1.524(16) .
C4 C17 1.516(16) .
C4 C5 1.523(16) .
C4 C72 1.558(17) .
C5 C6 1.389(16) .
C5 C20 1.392(15) .
C6 C7 1.421(16) .
C7 C22 1.409(16) .
C7 C8 1.500(16) .
C8 C73 1.49(2) .
C8 C25 1.514(17) .
C8 C9 1.527(17) .
C9 C10 1.319(15) .
C10 C11 1.520(16) .
C10 C27 1.536(16) .
C11 C12 1.510(16) .
C11 C29 1.539(15) .
C11 C74 1.590(19) .
C12 C13 1.373(16) .
C13 C14 1.409(16) .
C13 C31 1.540(16) .
C14 C15 1.411(16) .
C14 C33 1.481(18) .
C15 C16 1.524(17) .
C16 C17 1.524(16) .
C16 C35 1.534(17) .
C16 C75 1.566(18) .
C17 C18 1.330(16) .
C18 C37 1.501(16) .
C18 C19 1.547(16) .
C19 C20 1.514(15) .
C19 C39 1.530(14) .
C19 C76 1.534(16) .
C20 C21 1.428(16) .
C21 C22 1.374(16) .
C21 C41 1.552(15) .
C22 C23 1.538(16) .
C23 C24 1.485(16) .
C23 C77 1.532(19) .
C23 C42 1.542(16) .
C24 C45 1.344(15) .
C24 C25 1.471(16) .
C25 C26 1.321(16) .
C26 C27 1.509(17) .
C26 C46 1.547(17) .
C27 C28 1.522(16) .
C27 C78 1.561(18) .
C28 C48 1.364(15) .
C28 C29 1.411(16) .
C29 C30 1.374(16) .
C30 C50 1.413(15) .
C30 C31 1.537(16) .
C31 C32 1.525(16) .
C31 C79 1.562(19) .
C32 C52 1.386(16) .
C32 C33 1.414(17) .
C33 C34 1.444(18) .
C33 C80A 1.83(5) .
C34 C54 1.407(17) .
C34 C35 1.496(17) .
C34 C80 1.86(4) .
C35 C36 1.328(17) .
C36 C37 1.502(17) .
C36 C55 1.576(17) .
C37 C38 1.511(15) .
C37 C81 1.515(19) .
C38 C39 1.354(14) .
C38 C57 1.404(14) .
C39 C40 1.417(15) .
C40 C59 1.425(14) .
C40 C41 1.519(15) .
C41 C82 1.523(17) .
C41 C42 1.556(16) .
C42 C43 1.318(15) .
C43 C60 1.523(15) .
C43 C44 1.553(16) .
C44 C45 1.506(15) .
C44 C62 1.512(15) .
C44 C83 1.561(17) .
C45 C46 1.524(16) .
C46 C47 1.565(16) .
C46 C84 1.602(18) .
C47 C63 1.518(15) .
C47 C48 1.533(15) .
C47 C85 1.558(16) .
C48 C49 1.373(14) .
C49 C50 1.412(15) .
C49 C64 1.447(15) .
C50 C51 1.469(16) .
C51 C66 1.444(15) .
C51 C52 1.498(16) .
C51 C86A 1.74(3) .
C52 C53 1.507(16) .
C52 C86 1.77(3) .
C53 C54 1.430(16) .
C53 C67 1.509(16) .
C53 C89A 1.75(2) .
C54 C55 1.511(17) .
C55 C56 1.452(15) .
C55 C87 1.537(19) .
C56 C68 1.358(14) .
C56 C57 1.442(15) .
C57 C58 1.397(14) .
C58 C59 1.396(14) .
C58 C69 1.524(14) .
C59 C60 1.503(14) .
C60 C61 1.542(15) .
C60 C88 1.554(16) .
C61 C70 1.399(14) .
C61 C62 1.428(15) .
C62 C63 1.356(14) .
C63 C64 1.418(15) .
C64 C65 1.376(14) .
C65 C70 1.425(14) .
C65 C66 1.457(14) .
C66 C67 1.432(15) .
C67 C68 1.412(15) .
C67 C89 1.74(3) .
C68 C69 1.518(15) .
C69 C70 1.505(14) .
C69 C90 1.524(15) .
C80 C80A 1.34(5) .
C91 C92 1.488(19) .
C91 C91 1.51(3) 3_665
C92 C93 1.54(2) .
